data_7117353
loop_
_publ_author_name
'Thomas Simler'
'Andreas A. Danopoulos'
'Pierre Braunstein'

_publ_section_title
;
 N-Heterocyclic carbene-phosphino-picolines as precursors of anionic
 'pincer' ligands with dearomatised pyridine backbones; transmetallation
 from potassium to chromium
;
_journal_name_full Chem.Commun.
_journal_page_first 10699
_journal_paper_doi 10.1039/C5cc02920A
_journal_volume 51
_journal_year 2015
_chemical_formula_moiety 'C29 H41 Cl Cr N3 P'
_chemical_formula_sum 'C29 H41 Cl Cr N3 P'
_chemical_formula_weight 550.07
_chemical_name_systematic
;
 ?
;
_space_group_crystal_system monoclinic
_space_group_IT_number 14
_space_group_name_Hall '-P 2ybc'
_space_group_name_H-M_alt 'P 1 21/c 1'
_symmetry_space_group_name_Hall '-P 2ybc'
_symmetry_space_group_name_H-M 'P 1 21/c 1'
_atom_sites_solution_hydrogens geom
_atom_sites_solution_primary direct
_atom_sites_solution_secondary difmap
_audit_creation_method SHELXL-2013
_cell_angle_alpha 90
_cell_angle_beta 116.249(10)
_cell_angle_gamma 90
_cell_formula_units_Z 4
_cell_length_a 8.370(2)
_cell_length_b 23.052(6)
_cell_length_c 17.180(4)
_cell_measurement_reflns_used 3897
_cell_measurement_temperature 173(2)
_cell_measurement_theta_max 27.69
_cell_measurement_theta_min 2.59
_cell_volume 2973.0(13)
_computing_cell_refinement 'Bruker SAINT'
_computing_data_collection 'Bruker APEX2'
_computing_data_reduction 'Bruker SAINT'
_computing_molecular_graphics 'Bruker SHELXTL'
_computing_publication_material 'Bruker SHELXTL'
_computing_structure_refinement 'SHELXL-2013 (Sheldrick, 2013)'
_computing_structure_solution 'SHELXS-2013 (Sheldrick, 2013)'
_diffrn_ambient_temperature 173(2)
_diffrn_measured_fraction_theta_full 1.000
_diffrn_measured_fraction_theta_max 0.991
_diffrn_measurement_device_type 'Bruker APEX-II CCD'
_diffrn_measurement_method '\f and \w scans'
_diffrn_radiation_type MoK\a
_diffrn_radiation_wavelength 0.71073
_diffrn_reflns_av_R_equivalents 0.0971
_diffrn_reflns_av_unetI/netI 0.0968
_diffrn_reflns_laue_measured_fraction_full 1.000
_diffrn_reflns_laue_measured_fraction_max 0.991
_diffrn_reflns_limit_h_max 11
_diffrn_reflns_limit_h_min -11
_diffrn_reflns_limit_k_max 30
_diffrn_reflns_limit_k_min -30
_diffrn_reflns_limit_l_max 22
_diffrn_reflns_limit_l_min -15
_diffrn_reflns_number 29169
_diffrn_reflns_point_group_measured_fraction_full 1.000
_diffrn_reflns_point_group_measured_fraction_max 0.991
_diffrn_reflns_theta_full 25.242
_diffrn_reflns_theta_max 28.113
_diffrn_reflns_theta_min 1.590
_diffrn_source 'fine focus sealed tube'
_exptl_absorpt_coefficient_mu 0.550
_exptl_absorpt_correction_T_max 0.7456
_exptl_absorpt_correction_T_min 0.6528
_exptl_absorpt_correction_type multi-scan
_exptl_absorpt_process_details sadabs
_exptl_crystal_colour red
_exptl_crystal_density_diffrn 1.229
_exptl_crystal_description plate
_exptl_crystal_F_000 1168
_exptl_crystal_size_max 0.350
_exptl_crystal_size_mid 0.250
_exptl_crystal_size_min 0.120
_refine_diff_density_max 0.777
_refine_diff_density_min -0.518
_refine_diff_density_rms 0.066
_refine_ls_extinction_coef .
_refine_ls_extinction_method none
_refine_ls_goodness_of_fit_ref 1.015
_refine_ls_hydrogen_treatment constr
_refine_ls_matrix_type full
_refine_ls_number_parameters 326
_refine_ls_number_reflns 7188
_refine_ls_number_restraints 0
_refine_ls_restrained_S_all 1.015
_refine_ls_R_factor_all 0.1320
_refine_ls_R_factor_gt 0.0636
_refine_ls_shift/su_max 0.001
_refine_ls_shift/su_mean 0.000
_refine_ls_structure_factor_coef Fsqd
_refine_ls_weighting_details 'w=1/[\s^2^(Fo^2^)+(0.0636P)^2^+0.5470P] where P=(Fo^2^+2Fc^2^)/3'
_refine_ls_weighting_scheme calc
_refine_ls_wR_factor_gt 0.1246
_refine_ls_wR_factor_ref 0.1452
_reflns_Friedel_coverage 0.000
_reflns_friedel_fraction_full .
_reflns_friedel_fraction_max .
_reflns_number_gt 4181
_reflns_number_total 7188
_reflns_threshold_expression 'I > 2\s(I)'
_cod_data_source_file c5cc02920a3-4.cif
_cod_data_source_block pbad150303_a
_cod_original_cell_volume 2972.9(13)
_cod_database_code 7117353
_shelx_space_group_comment
;
The symmetry employed for this shelxl refinement is uniquely defined
by the following loop, which should always be used as a source of
symmetry information in preference to the above space-group names.
They are only intended as comments.
;
_shelx_estimated_absorpt_t_min 0.831
_shelx_estimated_absorpt_t_max 0.937
_shelxl_version_number 2013-4

loop_
_space_group_symop_operation_xyz
'x, y, z'
'-x, y+1/2, -z+1/2'
'-x, -y, -z'
'x, -y-1/2, z-1/2'

loop_
_atom_site_label
_atom_site_type_symbol
_atom_site_fract_x
_atom_site_fract_y
_atom_site_fract_z
_atom_site_U_iso_or_equiv
_atom_site_adp_type
_atom_site_occupancy
_atom_site_site_symmetry_order
_atom_site_calc_flag
_atom_site_refinement_flags_posn
_atom_site_refinement_flags_adp
_atom_site_refinement_flags_occupancy
_atom_site_disorder_assembly
_atom_site_disorder_group
C1 C 0.6164(4) 0.75950(14) 0.34984(18) 0.0260(7) Uani 1 1 d . . . . .
C2 C 0.8381(4) 0.69491(15) 0.4147(2) 0.0360(8) Uani 1 1 d . . . . .
H2 H 0.9033 0.6596 0.4271 0.043 Uiso 1 1 calc R U . . .
C3 C 0.8922(4) 0.74480(16) 0.4576(2) 0.0365(8) Uani 1 1 d . . . . .
H3 H 1.0034 0.7519 0.5061 0.044 Uiso 1 1 calc R U . . .
C4 C 0.5564(4) 0.65999(14) 0.29101(19) 0.0297(7) Uani 1 1 d . . . . .
C5 C 0.5517(5) 0.65440(15) 0.2094(2) 0.0381(8) Uani 1 1 d . . . . .
C6 C 0.4423(5) 0.61120(17) 0.1560(2) 0.0489(10) Uani 1 1 d . . . . .
H6 H 0.4362 0.6057 0.1000 0.059 Uiso 1 1 calc R U . . .
C7 C 0.3434(5) 0.57653(18) 0.1822(3) 0.0546(11) Uani 1 1 d . . . . .
H7 H 0.2699 0.5472 0.1446 0.065 Uiso 1 1 calc R U . . .
C8 C 0.3494(5) 0.58377(17) 0.2627(3) 0.0545(11) Uani 1 1 d . . . . .
H8 H 0.2786 0.5595 0.2797 0.065 Uiso 1 1 calc R U . . .
C9 C 0.4565(4) 0.62565(15) 0.3199(2) 0.0384(8) Uani 1 1 d . . . . .
C10 C 0.6632(6) 0.69276(19) 0.1811(2) 0.0596(12) Uani 1 1 d . . . . .
H10 H 0.6904 0.7292 0.2163 0.071 Uiso 1 1 calc R U . . .
C11 C 0.8388(6) 0.6633(3) 0.2005(3) 0.0953(19) Uani 1 1 d . . . . .
H11A H 0.9002 0.6536 0.2623 0.143 Uiso 1 1 calc R U . . .
H11B H 0.9134 0.6896 0.1857 0.143 Uiso 1 1 calc R U . . .
H11C H 0.8163 0.6278 0.1660 0.143 Uiso 1 1 calc R U . . .
C12 C 0.5688(8) 0.7098(3) 0.0861(3) 0.0901(17) Uani 1 1 d . . . . .
H12A H 0.5487 0.6752 0.0498 0.135 Uiso 1 1 calc R U . . .
H12B H 0.6425 0.7375 0.0730 0.135 Uiso 1 1 calc R U . . .
H12C H 0.4540 0.7278 0.0740 0.135 Uiso 1 1 calc R U . . .
C13 C 0.4583(5) 0.63443(18) 0.4077(2) 0.0502(10) Uani 1 1 d . . . . .
H13 H 0.5631 0.6596 0.4427 0.060 Uiso 1 1 calc R U . . .
C14 C 0.2939(7) 0.6661(3) 0.4000(3) 0.0944(18) Uani 1 1 d . . . . .
H14A H 0.2861 0.7038 0.3722 0.142 Uiso 1 1 calc R U . . .
H14B H 0.3010 0.6719 0.4579 0.142 Uiso 1 1 calc R U . . .
H14C H 0.1879 0.6430 0.3648 0.142 Uiso 1 1 calc R U . . .
C15 C 0.4821(7) 0.5781(2) 0.4572(3) 0.0866(16) Uani 1 1 d . . . . .
H15A H 0.3805 0.5525 0.4251 0.130 Uiso 1 1 calc R U . . .
H15B H 0.4889 0.5863 0.5146 0.130 Uiso 1 1 calc R U . . .
H15C H 0.5922 0.5591 0.4640 0.130 Uiso 1 1 calc R U . . .
C16 C 0.7435(4) 0.84325(15) 0.43950(19) 0.0292(7) Uani 1 1 d . . . . .
C17 C 0.8762(5) 0.87038(17) 0.5063(2) 0.0432(9) Uani 1 1 d . . . . .
H17 H 0.9856 0.8516 0.5416 0.052 Uiso 1 1 calc R U . . .
C18 C 0.8422(5) 0.92885(18) 0.5208(2) 0.0509(10) Uani 1 1 d . . . . .
H18 H 0.9326 0.9504 0.5659 0.061 Uiso 1 1 calc R U . . .
C19 C 0.6855(5) 0.95399(17) 0.4721(2) 0.0447(9) Uani 1 1 d . . . . .
H19 H 0.6656 0.9927 0.4844 0.054 Uiso 1 1 calc R U . . .
C20 C 0.5463(4) 0.92369(14) 0.40134(19) 0.0320(7) Uani 1 1 d . . . . .
C21 C 0.3835(5) 0.94756(15) 0.3499(2) 0.0384(8) Uani 1 1 d . . . . .
H21 H 0.3556 0.9859 0.3603 0.046 Uiso 1 1 calc R U . . .
C22 C 0.1710(7) 0.94932(17) 0.1638(2) 0.0620(12) Uani 1 1 d . . . . .
C23 C 0.3422(10) 0.9478(3) 0.1531(4) 0.122(2) Uani 1 1 d . . . . .
H23A H 0.3702 0.9076 0.1452 0.183 Uiso 1 1 calc R U . . .
H23B H 0.4400 0.9641 0.2050 0.183 Uiso 1 1 calc R U . . .
H23C H 0.3265 0.9708 0.1022 0.183 Uiso 1 1 calc R U . . .
C24 C 0.1264(9) 1.0125(2) 0.1708(3) 0.110(2) Uani 1 1 d . . . . .
H24A H 0.1247 1.0343 0.1215 0.165 Uiso 1 1 calc R U . . .
H24B H 0.2167 1.0290 0.2251 0.165 Uiso 1 1 calc R U . . .
H24C H 0.0092 1.0149 0.1704 0.165 Uiso 1 1 calc R U . . .
C25 C 0.0273(10) 0.9196(2) 0.0858(3) 0.142(3) Uani 1 1 d . . . . .
H25A H -0.0858 0.9214 0.0899 0.213 Uiso 1 1 calc R U . . .
H25B H 0.0603 0.8790 0.0842 0.213 Uiso 1 1 calc R U . . .
H25C H 0.0141 0.9393 0.0327 0.213 Uiso 1 1 calc R U . . .
C26 C 0.0335(5) 0.89269(19) 0.2892(3) 0.0606(12) Uani 1 1 d . . . . .
C27 C 0.1183(9) 0.8572(3) 0.3738(5) 0.145(3) Uani 1 1 d . . . . .
H27A H 0.2224 0.8779 0.4165 0.217 Uiso 1 1 calc R U . . .
H27B H 0.1554 0.8192 0.3618 0.217 Uiso 1 1 calc R U . . .
H27C H 0.0311 0.8518 0.3968 0.217 Uiso 1 1 calc R U . . .
C28 C -0.0463(7) 0.9471(2) 0.3074(4) 0.102(2) Uani 1 1 d . . . . .
H28A H -0.1055 0.9697 0.2538 0.154 Uiso 1 1 calc R U . . .
H28B H 0.0484 0.9704 0.3514 0.154 Uiso 1 1 calc R U . . .
H28C H -0.1334 0.9363 0.3285 0.154 Uiso 1 1 calc R U . . .
C29 C -0.1113(7) 0.8572(3) 0.2189(5) 0.132(3) Uani 1 1 d . . . . .
H29A H -0.2046 0.8480 0.2368 0.198 Uiso 1 1 calc R U . . .
H29B H -0.0600 0.8211 0.2098 0.198 Uiso 1 1 calc R U . . .
H29C H -0.1629 0.8795 0.1648 0.198 Uiso 1 1 calc R U . . .
N1 N 0.6687(3) 0.70422(11) 0.34851(15) 0.0279(6) Uani 1 1 d . . . . .
N2 N 0.7559(3) 0.78404(12) 0.41803(15) 0.0280(6) Uani 1 1 d . . . . .
N3 N 0.5836(3) 0.86654(11) 0.38650(15) 0.0273(6) Uani 1 1 d . . . . .
P1 P 0.22697(11) 0.90609(4) 0.26431(5) 0.0312(2) Uani 1 1 d . . . . .
Cl1 Cl 0.22014(13) 0.76276(5) 0.17040(6) 0.0658(3) Uani 1 1 d . . . . .
Cr1 Cr 0.40619(6) 0.81754(2) 0.28608(3) 0.02761(15) Uani 1 1 d . . . . .

loop_
_atom_site_aniso_label
_atom_site_aniso_U_11
_atom_site_aniso_U_22
_atom_site_aniso_U_33
_atom_site_aniso_U_23
_atom_site_aniso_U_13
_atom_site_aniso_U_12
C1 0.0264(15) 0.0299(18) 0.0199(14) -0.0021(14) 0.0085(13) -0.0015(13)
C2 0.0318(17) 0.038(2) 0.0304(17) 0.0074(16) 0.0068(15) 0.0089(15)
C3 0.0246(16) 0.054(2) 0.0244(16) 0.0036(17) 0.0048(14) 0.0057(16)
C4 0.0275(16) 0.0268(17) 0.0286(16) -0.0013(15) 0.0066(14) 0.0054(13)
C5 0.047(2) 0.0286(19) 0.0348(18) -0.0034(16) 0.0144(17) 0.0034(16)
C6 0.055(2) 0.044(2) 0.038(2) -0.0126(19) 0.0120(19) 0.0032(19)
C7 0.046(2) 0.045(2) 0.059(3) -0.020(2) 0.011(2) -0.0067(19)
C8 0.046(2) 0.042(2) 0.075(3) -0.006(2) 0.026(2) -0.0133(18)
C9 0.0326(17) 0.037(2) 0.0416(19) -0.0014(17) 0.0132(16) 0.0001(15)
C10 0.096(3) 0.054(3) 0.040(2) -0.014(2) 0.041(2) -0.022(2)
C11 0.067(3) 0.162(6) 0.057(3) 0.005(3) 0.027(3) -0.037(4)
C12 0.125(4) 0.099(4) 0.065(3) 0.032(3) 0.060(3) 0.030(4)
C13 0.050(2) 0.057(3) 0.050(2) -0.002(2) 0.029(2) -0.012(2)
C14 0.093(4) 0.125(5) 0.083(4) 0.009(3) 0.056(3) 0.042(4)
C15 0.111(4) 0.082(4) 0.078(3) 0.021(3) 0.052(3) 0.001(3)
C16 0.0283(16) 0.0375(19) 0.0234(15) -0.0060(15) 0.0127(14) -0.0051(14)
C17 0.0358(19) 0.056(3) 0.0305(18) -0.0161(18) 0.0081(16) -0.0049(18)
C18 0.048(2) 0.059(3) 0.0349(19) -0.023(2) 0.0090(18) -0.013(2)
C19 0.057(2) 0.040(2) 0.0339(18) -0.0176(18) 0.0172(18) -0.0074(18)
C20 0.0424(19) 0.0321(19) 0.0243(15) -0.0070(15) 0.0174(15) -0.0073(15)
C21 0.054(2) 0.0279(19) 0.0358(18) -0.0062(16) 0.0222(17) 0.0048(16)
C22 0.106(4) 0.034(2) 0.0301(19) 0.0072(18) 0.016(2) -0.004(2)
C23 0.217(7) 0.098(5) 0.101(4) 0.026(4) 0.115(5) -0.010(5)
C24 0.180(6) 0.043(3) 0.070(3) 0.022(3) 0.022(4) 0.027(3)
C25 0.209(7) 0.073(4) 0.043(3) 0.017(3) -0.037(4) -0.036(4)
C26 0.048(2) 0.051(3) 0.095(3) -0.016(3) 0.042(2) 0.000(2)
C27 0.143(6) 0.180(7) 0.183(7) 0.101(6) 0.137(6) 0.051(5)
C28 0.083(4) 0.076(4) 0.172(6) -0.040(4) 0.078(4) 0.012(3)
C29 0.082(4) 0.125(5) 0.223(8) -0.095(5) 0.098(5) -0.057(4)
N1 0.0280(13) 0.0297(15) 0.0240(13) 0.0000(12) 0.0096(11) 0.0018(11)
N2 0.0243(13) 0.0365(16) 0.0196(12) -0.0040(12) 0.0064(11) -0.0009(12)
N3 0.0322(14) 0.0273(15) 0.0211(12) -0.0048(12) 0.0107(11) -0.0029(12)
P1 0.0352(5) 0.0266(5) 0.0294(4) -0.0012(4) 0.0120(4) 0.0020(4)
Cl1 0.0514(6) 0.0574(7) 0.0484(6) -0.0275(5) -0.0145(5) 0.0125(5)
Cr1 0.0269(3) 0.0280(3) 0.0218(2) -0.0058(2) 0.0052(2) 0.0014(2)

loop_
_atom_type_symbol
_atom_type_description
_atom_type_scat_dispersion_real
_atom_type_scat_dispersion_imag
_atom_type_scat_source
C C 0.0033 0.0016 'International Tables Vol C Tables 4.2.6.8 and 6.1.1.4'
H H 0.0000 0.0000 'International Tables Vol C Tables 4.2.6.8 and 6.1.1.4'
N N 0.0061 0.0033 'International Tables Vol C Tables 4.2.6.8 and 6.1.1.4'
P P 0.1023 0.0942 'International Tables Vol C Tables 4.2.6.8 and 6.1.1.4'
Cl Cl 0.1484 0.1585 'International Tables Vol C Tables 4.2.6.8 and 6.1.1.4'
Cr Cr 0.3209 0.6236 'International Tables Vol C Tables 4.2.6.8 and 6.1.1.4'

loop_
_geom_angle_atom_site_label_1
_geom_angle_atom_site_label_2
_geom_angle_atom_site_label_3
_geom_angle
_geom_angle_site_symmetry_1
_geom_angle_site_symmetry_3
N1 C1 N2 104.2(2) . .
N1 C1 Cr1 142.9(2) . .
N2 C1 Cr1 112.8(2) . .
C3 C2 N1 107.1(3) . .
C3 C2 H2 126.4 . .
N1 C2 H2 126.4 . .
C2 C3 N2 106.8(3) . .
C2 C3 H3 126.6 . .
N2 C3 H3 126.6 . .
C5 C4 C9 123.6(3) . .
C5 C4 N1 118.4(3) . .
C9 C4 N1 118.1(3) . .
C6 C5 C4 116.6(3) . .
C6 C5 C10 121.8(3) . .
C4 C5 C10 121.6(3) . .
C7 C6 C5 121.4(4) . .
C7 C6 H6 119.3 . .
C5 C6 H6 119.3 . .
C6 C7 C8 120.3(4) . .
C6 C7 H7 119.8 . .
C8 C7 H7 119.8 . .
C7 C8 C9 121.5(4) . .
C7 C8 H8 119.2 . .
C9 C8 H8 119.2 . .
C8 C9 C4 116.5(3) . .
C8 C9 C13 121.1(3) . .
C4 C9 C13 122.4(3) . .
C5 C10 C11 110.1(4) . .
C5 C10 C12 113.3(4) . .
C11 C10 C12 110.2(4) . .
C5 C10 H10 107.7 . .
C11 C10 H10 107.7 . .
C12 C10 H10 107.7 . .
C10 C11 H11A 109.5 . .
C10 C11 H11B 109.5 . .
H11A C11 H11B 109.5 . .
C10 C11 H11C 109.5 . .
H11A C11 H11C 109.5 . .
H11B C11 H11C 109.5 . .
C10 C12 H12A 109.5 . .
C10 C12 H12B 109.5 . .
H12A C12 H12B 109.5 . .
C10 C12 H12C 109.5 . .
H12A C12 H12C 109.5 . .
H12B C12 H12C 109.5 . .
C14 C13 C9 111.7(3) . .
C14 C13 C15 110.5(4) . .
C9 C13 C15 112.6(4) . .
C14 C13 H13 107.2 . .
C9 C13 H13 107.2 . .
C15 C13 H13 107.2 . .
C13 C14 H14A 109.5 . .
C13 C14 H14B 109.5 . .
H14A C14 H14B 109.5 . .
C13 C14 H14C 109.5 . .
H14A C14 H14C 109.5 . .
H14B C14 H14C 109.5 . .
C13 C15 H15A 109.5 . .
C13 C15 H15B 109.5 . .
H15A C15 H15B 109.5 . .
C13 C15 H15C 109.5 . .
H15A C15 H15C 109.5 . .
H15B C15 H15C 109.5 . .
C17 C16 N3 125.9(3) . .
C17 C16 N2 122.5(3) . .
N3 C16 N2 111.6(2) . .
C16 C17 C18 115.8(3) . .
C16 C17 H17 122.1 . .
C18 C17 H17 122.1 . .
C19 C18 C17 121.2(3) . .
C19 C18 H18 119.4 . .
C17 C18 H18 119.4 . .
C18 C19 C20 121.5(3) . .
C18 C19 H19 119.3 . .
C20 C19 H19 119.3 . .
C21 C20 N3 119.9(3) . .
C21 C20 C19 123.6(3) . .
N3 C20 C19 116.6(3) . .
C20 C21 P1 118.8(3) . .
C20 C21 H21 120.6 . .
P1 C21 H21 120.6 . .
C25 C22 C24 112.1(4) . .
C25 C22 C23 107.8(5) . .
C24 C22 C23 108.0(5) . .
C25 C22 P1 110.7(3) . .
C24 C22 P1 114.0(3) . .
C23 C22 P1 103.6(3) . .
C22 C23 H23A 109.5 . .
C22 C23 H23B 109.5 . .
H23A C23 H23B 109.5 . .
C22 C23 H23C 109.5 . .
H23A C23 H23C 109.5 . .
H23B C23 H23C 109.5 . .
C22 C24 H24A 109.5 . .
C22 C24 H24B 109.5 . .
H24A C24 H24B 109.5 . .
C22 C24 H24C 109.5 . .
H24A C24 H24C 109.5 . .
H24B C24 H24C 109.5 . .
C22 C25 H25A 109.5 . .
C22 C25 H25B 109.5 . .
H25A C25 H25B 109.5 . .
C22 C25 H25C 109.5 . .
H25A C25 H25C 109.5 . .
H25B C25 H25C 109.5 . .
C28 C26 C29 109.9(4) . .
C28 C26 C27 107.9(5) . .
C29 C26 C27 109.7(5) . .
C28 C26 P1 114.5(3) . .
C29 C26 P1 111.9(3) . .
C27 C26 P1 102.6(3) . .
C26 C27 H27A 109.5 . .
C26 C27 H27B 109.5 . .
H27A C27 H27B 109.5 . .
C26 C27 H27C 109.5 . .
H27A C27 H27C 109.5 . .
H27B C27 H27C 109.5 . .
C26 C28 H28A 109.5 . .
C26 C28 H28B 109.5 . .
H28A C28 H28B 109.5 . .
C26 C28 H28C 109.5 . .
H28A C28 H28C 109.5 . .
H28B C28 H28C 109.5 . .
C26 C29 H29A 109.5 . .
C26 C29 H29B 109.5 . .
H29A C29 H29B 109.5 . .
C26 C29 H29C 109.5 . .
H29A C29 H29C 109.5 . .
H29B C29 H29C 109.5 . .
C1 N1 C2 110.7(3) . .
C1 N1 C4 124.1(2) . .
C2 N1 C4 125.0(3) . .
C1 N2 C3 111.1(3) . .
C1 N2 C16 119.2(2) . .
C3 N2 C16 129.7(3) . .
C16 N3 C20 118.9(3) . .
C16 N3 Cr1 118.8(2) . .
C20 N3 Cr1 122.3(2) . .
C21 P1 C22 105.84(18) . .
C21 P1 C26 107.34(18) . .
C22 P1 C26 114.3(2) . .
C21 P1 Cr1 98.36(12) . .
C22 P1 Cr1 118.04(15) . .
C26 P1 Cr1 111.01(14) . .
N3 Cr1 C1 77.48(11) . .
N3 Cr1 Cl1 176.52(8) . .
C1 Cr1 Cl1 101.15(9) . .
N3 Cr1 P1 80.60(8) . .
C1 Cr1 P1 157.55(9) . .
Cl1 Cr1 P1 101.00(4) . .

loop_
_geom_bond_atom_site_label_1
_geom_bond_atom_site_label_2
_geom_bond_distance
_geom_bond_site_symmetry_2
C1 N1 1.351(4) .
C1 N2 1.359(4) .
C1 Cr1 2.093(3) .
C2 C3 1.332(5) .
C2 N1 1.386(4) .
C2 H2 0.9500 .
C3 N2 1.377(4) .
C3 H3 0.9500 .
C4 C5 1.391(4) .
C4 C9 1.392(5) .
C4 N1 1.442(4) .
C5 C6 1.389(5) .
C5 C10 1.514(5) .
C6 C7 1.363(5) .
C6 H6 0.9500 .
C7 C8 1.371(5) .
C7 H7 0.9500 .
C8 C9 1.386(5) .
C8 H8 0.9500 .
C9 C13 1.516(5) .
C10 C11 1.516(7) .
C10 C12 1.518(6) .
C10 H10 1.0000 .
C11 H11A 0.9800 .
C11 H11B 0.9800 .
C11 H11C 0.9800 .
C12 H12A 0.9800 .
C12 H12B 0.9800 .
C12 H12C 0.9800 .
C13 C14 1.511(6) .
C13 C15 1.517(6) .
C13 H13 1.0000 .
C14 H14A 0.9800 .
C14 H14B 0.9800 .
C14 H14C 0.9800 .
C15 H15A 0.9800 .
C15 H15B 0.9800 .
C15 H15C 0.9800 .
C16 C17 1.347(4) .
C16 N3 1.353(4) .
C16 N2 1.429(4) .
C17 C18 1.422(5) .
C17 H17 0.9500 .
C18 C19 1.336(5) .
C18 H18 0.9500 .
C19 C20 1.439(4) .
C19 H19 0.9500 .
C20 C21 1.370(4) .
C20 N3 1.403(4) .
C21 P1 1.757(3) .
C21 H21 0.9500 .
C22 C25 1.512(6) .
C22 C24 1.521(6) .
C22 C23 1.523(8) .
C22 P1 1.866(4) .
C23 H23A 0.9800 .
C23 H23B 0.9800 .
C23 H23C 0.9800 .
C24 H24A 0.9800 .
C24 H24B 0.9800 .
C24 H24C 0.9800 .
C25 H25A 0.9800 .
C25 H25B 0.9800 .
C25 H25C 0.9800 .
C26 C28 1.517(6) .
C26 C29 1.518(7) .
C26 C27 1.540(7) .
C26 P1 1.875(4) .
C27 H27A 0.9800 .
C27 H27B 0.9800 .
C27 H27C 0.9800 .
C28 H28A 0.9800 .
C28 H28B 0.9800 .
C28 H28C 0.9800 .
C29 H29A 0.9800 .
C29 H29B 0.9800 .
C29 H29C 0.9800 .
N3 Cr1 2.047(2) .
P1 Cr1 2.4616(11) .
Cl1 Cr1 2.2874(11) .

loop_
_geom_torsion_atom_site_label_1
_geom_torsion_atom_site_label_2
_geom_torsion_atom_site_label_3
_geom_torsion_atom_site_label_4
_geom_torsion
_geom_torsion_site_symmetry_1
_geom_torsion_site_symmetry_2
_geom_torsion_site_symmetry_3
_geom_torsion_site_symmetry_4
N1 C2 C3 N2 0.4(4) . . . .
C9 C4 C5 C6 -1.0(5) . . . .
N1 C4 C5 C6 179.8(3) . . . .
C9 C4 C5 C10 -179.9(3) . . . .
N1 C4 C5 C10 1.0(5) . . . .
C4 C5 C6 C7 0.6(5) . . . .
C10 C5 C6 C7 179.5(4) . . . .
C5 C6 C7 C8 0.2(6) . . . .
C6 C7 C8 C9 -0.7(6) . . . .
C7 C8 C9 C4 0.3(6) . . . .
C7 C8 C9 C13 178.2(4) . . . .
C5 C4 C9 C8 0.6(5) . . . .
N1 C4 C9 C8 179.7(3) . . . .
C5 C4 C9 C13 -177.3(3) . . . .
N1 C4 C9 C13 1.8(5) . . . .
C6 C5 C10 C11 -85.4(4) . . . .
C4 C5 C10 C11 93.4(4) . . . .
C6 C5 C10 C12 38.6(6) . . . .
C4 C5 C10 C12 -142.6(4) . . . .
C8 C9 C13 C14 -75.8(5) . . . .
C4 C9 C13 C14 102.0(4) . . . .
C8 C9 C13 C15 49.3(5) . . . .
C4 C9 C13 C15 -132.9(4) . . . .
N3 C16 C17 C18 -0.4(5) . . . .
N2 C16 C17 C18 -178.5(3) . . . .
C16 C17 C18 C19 2.0(5) . . . .
C17 C18 C19 C20 -1.9(6) . . . .
C18 C19 C20 C21 179.7(3) . . . .
C18 C19 C20 N3 0.2(5) . . . .
N3 C20 C21 P1 -1.7(4) . . . .
C19 C20 C21 P1 178.8(3) . . . .
N2 C1 N1 C2 -0.2(3) . . . .
Cr1 C1 N1 C2 179.3(3) . . . .
N2 C1 N1 C4 174.5(3) . . . .
Cr1 C1 N1 C4 -6.0(5) . . . .
C3 C2 N1 C1 -0.2(4) . . . .
C3 C2 N1 C4 -174.8(3) . . . .
C5 C4 N1 C1 87.9(4) . . . .
C9 C4 N1 C1 -91.3(4) . . . .
C5 C4 N1 C2 -98.2(4) . . . .
C9 C4 N1 C2 82.6(4) . . . .
N1 C1 N2 C3 0.5(3) . . . .
Cr1 C1 N2 C3 -179.2(2) . . . .
N1 C1 N2 C16 -178.7(2) . . . .
Cr1 C1 N2 C16 1.6(3) . . . .
C2 C3 N2 C1 -0.6(4) . . . .
C2 C3 N2 C16 178.5(3) . . . .
C17 C16 N2 C1 179.8(3) . . . .
N3 C16 N2 C1 1.5(4) . . . .
C17 C16 N2 C3 0.8(5) . . . .
N3 C16 N2 C3 -177.5(3) . . . .
C17 C16 N3 C20 -1.2(5) . . . .
N2 C16 N3 C20 177.1(2) . . . .
C17 C16 N3 Cr1 177.7(3) . . . .
N2 C16 N3 Cr1 -4.0(3) . . . .
C21 C20 N3 C16 -178.3(3) . . . .
C19 C20 N3 C16 1.3(4) . . . .
C21 C20 N3 Cr1 2.9(4) . . . .
C19 C20 N3 Cr1 -177.6(2) . . . .
C20 C21 P1 C22 -122.4(3) . . . .
C20 C21 P1 C26 115.2(3) . . . .
C20 C21 P1 Cr1 0.0(3) . . . .
C25 C22 P1 C21 -176.3(4) . . . .
C24 C22 P1 C21 -48.7(4) . . . .
C23 C22 P1 C21 68.4(4) . . . .
C25 C22 P1 C26 -58.4(5) . . . .
C24 C22 P1 C26 69.2(4) . . . .
C23 C22 P1 C26 -173.7(3) . . . .
C25 C22 P1 Cr1 74.9(5) . . . .
C24 C22 P1 Cr1 -157.5(4) . . . .
C23 C22 P1 Cr1 -40.4(4) . . . .
C28 C26 P1 C21 53.9(4) . . . .
C29 C26 P1 C21 179.8(4) . . . .
C27 C26 P1 C21 -62.7(4) . . . .
C28 C26 P1 C22 -63.1(4) . . . .
C29 C26 P1 C22 62.7(4) . . . .
C27 C26 P1 C22 -179.7(4) . . . .
C28 C26 P1 Cr1 160.3(4) . . . .
C29 C26 P1 Cr1 -73.8(4) . . . .
C27 C26 P1 Cr1 43.8(4) . . . .

_cod_duplicate_entry 7117350
